data_4308801
loop_
_publ_author_name
'Sujit K. Ghosh'
'Parimal K. Bharadwaj'

_publ_section_title
;
Coordination Polymers of La(III) as Bunched Infinite Nanotubes and Their
Conversion into an Open-Framework Structure
;
_journal_name_full 'Inorganic Chemistry'
_journal_page_first 3156
_journal_page_last 3161
_journal_paper_doi 10.1021/ic048159q
_journal_volume 44
_journal_year 2005
_chemical_formula_moiety 'C7 H11 Cl La N O8'
_chemical_formula_sum 'C7 H11 Cl La N O8'
_chemical_formula_weight 411.53
_chemical_name_systematic
;
 ?
;
_space_group_IT_number 205
_symmetry_cell_setting cubic
_symmetry_space_group_name_Hall '-P 2ac 2ab 3'
_symmetry_space_group_name_H-M 'P a -3'
_atom_sites_solution_hydrogens geom
_atom_sites_solution_primary direct
_atom_sites_solution_secondary difmap
_audit_creation_method SHELXL-97
_cell_angle_alpha 90.00
_cell_angle_beta 90.00
_cell_angle_gamma 90.00
_cell_formula_units_Z 24
_cell_length_a 19.9818(6)
_cell_length_b 19.9818(6)
_cell_length_c 19.9818(6)
_cell_measurement_reflns_used 999
_cell_measurement_temperature 100
_cell_measurement_theta_max 28.23
_cell_measurement_theta_min 2.04
_cell_volume 7978.2(4)
_computing_cell_refinement 'SAINT 6.45 ( Bruker, 2003)'
_computing_data_collection 'SMART 5.628 (Bruker, 2003)'
_computing_data_reduction 'SAINT 6.45  (Bruker, 2003)'
_computing_molecular_graphics 'Diamond 2.1e'
_computing_structure_refinement 'SHELXL-97 (Sheldrick, 1997)'
_computing_structure_solution SIR-97
_diffrn_ambient_temperature 100
_diffrn_measured_fraction_theta_full 0.962
_diffrn_measured_fraction_theta_max 0.962
_diffrn_measurement_device_type 'Bruker SMART APEX'
_diffrn_measurement_method /w-scans
_diffrn_radiation_monochromator graphite
_diffrn_radiation_source 'fine-focus sealed tube'
_diffrn_radiation_type MoK\a
_diffrn_radiation_wavelength 0.71073
_diffrn_reflns_av_R_equivalents 0.0340
_diffrn_reflns_av_sigmaI/netI 0.0473
_diffrn_reflns_limit_h_max 10
_diffrn_reflns_limit_h_min -22
_diffrn_reflns_limit_k_max 0
_diffrn_reflns_limit_k_min -25
_diffrn_reflns_limit_l_max 7
_diffrn_reflns_limit_l_min -26
_diffrn_reflns_number 10703
_diffrn_reflns_theta_full 28.26
_diffrn_reflns_theta_max 28.26
_diffrn_reflns_theta_min 1.77
_diffrn_standards_decay_% <0.05
_exptl_absorpt_coefficient_mu 3.443
_exptl_absorpt_correction_T_max 0.7946
_exptl_absorpt_correction_T_min 0.6631
_exptl_absorpt_correction_type empirical
_exptl_absorpt_process_details 'SADABS 2.10 (Bruker 2003)'
_exptl_crystal_colour colorless
_exptl_crystal_density_diffrn 2.056
_exptl_crystal_density_method 'not measured'
_exptl_crystal_description prismatic
_exptl_crystal_F_000 4752
_exptl_crystal_size_max 0.13
_exptl_crystal_size_mid 0.10
_exptl_crystal_size_min 0.07
_refine_diff_density_max 3.513
_refine_diff_density_min -2.379
_refine_diff_density_rms 0.320
_refine_ls_extinction_method none
_refine_ls_goodness_of_fit_ref 1.304
_refine_ls_hydrogen_treatment mixed
_refine_ls_matrix_type full
_refine_ls_number_parameters 165
_refine_ls_number_reflns 3182
_refine_ls_number_restraints 0
_refine_ls_restrained_S_all 1.304
_refine_ls_R_factor_all 0.0976
_refine_ls_R_factor_gt 0.0933
_refine_ls_shift/su_max 0.001
_refine_ls_shift/su_mean 0.000
_refine_ls_structure_factor_coef Fsqd
_refine_ls_weighting_details 'calc w=1/[\s^2^(Fo^2^)+(0.0470P)^2^+344.3815P] where P=(Fo^2^+2Fc^2^)/3'
_refine_ls_weighting_scheme calc
_refine_ls_wR_factor_gt 0.2352
_refine_ls_wR_factor_ref 0.2373
_reflns_number_gt 2932
_reflns_number_total 3182
_reflns_threshold_expression >2sigma(I)
_cod_data_source_file ic048159qsi20050221_093307_1.cif
_cod_data_source_block Compound1
_cod_depositor_comments
;
The following automatic conversions were performed:
_cell_measurement_temperature value '100K' changed to '100' - value
should be numeric, i.e.'FLOAT or 'INT' without temperature
units.
_diffrn_ambient_temperature value '100K' changed to '100' -
value should be numeric, i.e.'FLOAT or 'INT' without temperature
units.
Automatic conversion script
Id: cif_fix_values 1391 2010-09-07 12:51:13Z saulius 

The following automatic conversions were performed:
'_symmetry_cell_setting' value 'Cubic' changed to 'cubic' according to
'/home/saulius/struct/CIF-dictionaries/cif_core.dic' dictionary named
'cif_core.dic' version 2.4.1 from 2010-06-29.

Automatic conversion script
Id: cif_fix_enum 1527 2010-12-29 10:47:43Z saulius 
;
_cod_database_code 4308801

loop_
_symmetry_equiv_pos_as_xyz
'x, y, z'
'-x+1/2, -y, z+1/2'
'-x, y+1/2, -z+1/2'
'x+1/2, -y+1/2, -z'
'z, x, y'
'z+1/2, -x+1/2, -y'
'-z+1/2, -x, y+1/2'
'-z, x+1/2, -y+1/2'
'y, z, x'
'-y, z+1/2, -x+1/2'
'y+1/2, -z+1/2, -x'
'-y+1/2, -z, x+1/2'
'-x, -y, -z'
'x-1/2, y, -z-1/2'
'x, -y-1/2, z-1/2'
'-x-1/2, y-1/2, z'
'-z, -x, -y'
'-z-1/2, x-1/2, y'
'z-1/2, x, -y-1/2'
'z, -x-1/2, y-1/2'
'-y, -z, -x'
'y, -z-1/2, x-1/2'
'-y-1/2, z-1/2, x'
'y-1/2, z, -x-1/2'

loop_
_atom_site_label
_atom_site_type_symbol
_atom_site_fract_x
_atom_site_fract_y
_atom_site_fract_z
_atom_site_U_iso_or_equiv
_atom_site_adp_type
_atom_site_occupancy
_atom_site_symmetry_multiplicity
_atom_site_calc_flag
_atom_site_refinement_flags
_atom_site_disorder_assembly
_atom_site_disorder_group
La1 La 0.74739(3) 0.15338(4) 0.00708(3) 0.0200(3) Uani 1 1 d . . .
O1 O 0.6441(5) 0.2098(5) 0.0465(5) 0.032(2) Uani 1 1 d . . .
O2 O 0.7982(6) 0.0810(6) -0.0857(6) 0.044(3) Uani 1 1 d . . .
O3 O 0.8438(5) 0.2145(6) -0.0413(5) 0.037(2) Uani 1 1 d . . .
O4 O 0.6982(6) 0.0940(6) 0.1109(6) 0.048(3) Uani 1 1 d . . .
OW1 O 0.6554(7) 0.0693(6) -0.0237(7) 0.055(3) Uani 1 1 d . . .
OW2 O 0.8465(6) 0.0804(6) 0.0446(6) 0.045(3) Uani 1 1 d . . .
OW3 O 0.6935(5) 0.1888(6) -0.1039(5) 0.035(2) Uani 1 1 d . . .
OW4 O 0.7913(7) 0.2077(7) 0.1165(5) 0.050(3) Uani 1 1 d . . .
N1 N 0.7421(5) 0.2830(7) -0.0008(5) 0.028(3) Uani 1 1 d . . .
C1 C 0.6349(8) 0.2735(8) 0.0528(8) 0.038(3) Uani 1 1 d . . .
C2 C 0.6880(8) 0.3176(8) 0.0244(8) 0.036(3) Uani 1 1 d . . .
C3 C 0.6861(9) 0.3863(8) 0.0263(9) 0.049(5) Uani 1 1 d . . .
H3 H 0.6504 0.4082 0.0464 0.059 Uiso 1 1 calc R . .
C4 C 0.7364(11) 0.4216(9) -0.0013(10) 0.061(6) Uani 1 1 d . . .
H4 H 0.7348 0.4682 -0.0007 0.073 Uiso 1 1 calc R . .
C5 C 0.7917(9) 0.3891(8) -0.0311(9) 0.048(5) Uani 1 1 d . . .
H5 H 0.8260 0.4127 -0.0519 0.058 Uiso 1 1 calc R . .
C6 C 0.7914(8) 0.3192(8) -0.0273(8) 0.038(4) Uani 1 1 d . . .
C7 C 0.8456(7) 0.2772(8) -0.0560(8) 0.035(3) Uani 1 1 d . . .
Cl1 Cl 0.8485(3) 0.3485(3) 0.1515(3) 0.0516(18) Uani 1 3 d S . .
Cl3 Cl 1.0000 0.0000 0.0000 0.32(3) Uani 1 6 d S . .
Cl2 Cl 0.7278(3) 0.2722(3) 0.7722(3) 0.055(2) Uani 1 3 d S . .
Cl4 Cl 0.6596(9) 0.3404(9) 0.8404(9) 0.092(8) Uani 0.50 3 d SP . .

loop_
_atom_site_aniso_label
_atom_site_aniso_U_11
_atom_site_aniso_U_22
_atom_site_aniso_U_33
_atom_site_aniso_U_23
_atom_site_aniso_U_13
_atom_site_aniso_U_12
La1 0.0217(4) 0.0197(4) 0.0187(4) 0.0023(3) 0.0016(3) 0.0006(2)
O1 0.027(5) 0.034(5) 0.034(5) 0.001(4) 0.015(4) -0.003(4)
O2 0.033(6) 0.052(7) 0.046(6) -0.027(5) 0.001(5) 0.009(5)
O3 0.032(5) 0.041(6) 0.037(6) 0.008(5) 0.015(4) -0.006(5)
O4 0.037(6) 0.063(8) 0.044(6) 0.034(6) -0.008(5) -0.007(6)
OW1 0.071(9) 0.040(7) 0.052(7) -0.013(6) 0.016(7) -0.021(6)
OW2 0.051(7) 0.043(6) 0.040(6) 0.013(5) -0.012(5) 0.001(5)
OW3 0.033(5) 0.044(6) 0.027(5) -0.001(4) -0.007(4) 0.003(5)
OW4 0.057(8) 0.072(9) 0.021(5) 0.001(5) -0.005(5) -0.018(7)
N1 0.024(6) 0.039(7) 0.022(6) -0.002(5) 0.011(4) -0.011(5)
C1 0.036(8) 0.042(8) 0.036(8) 0.002(7) 0.009(6) 0.010(7)
C2 0.038(8) 0.031(7) 0.038(8) 0.002(6) 0.009(6) 0.001(6)
C3 0.056(10) 0.032(8) 0.059(11) 0.001(7) 0.040(9) 0.006(7)
C4 0.082(15) 0.023(8) 0.078(15) 0.001(8) 0.036(12) -0.004(8)
C5 0.057(11) 0.029(8) 0.058(11) 0.008(7) 0.038(9) -0.011(7)
C6 0.038(8) 0.041(8) 0.033(8) 0.007(6) 0.020(6) -0.004(7)
C7 0.028(7) 0.046(9) 0.033(7) 0.004(6) 0.016(6) -0.002(6)
Cl1 0.0516(18) 0.0516(18) 0.0516(18) -0.010(2) -0.010(2) 0.010(2)
Cl3 0.32(3) 0.32(3) 0.32(3) -0.06(3) -0.06(3) -0.06(3)
Cl2 0.055(2) 0.055(2) 0.055(2) 0.006(2) -0.006(2) -0.006(2)
Cl4 0.092(8) 0.092(8) 0.092(8) 0.024(9) -0.024(9) -0.024(9)

loop_
_atom_type_symbol
_atom_type_description
_atom_type_scat_dispersion_real
_atom_type_scat_dispersion_imag
_atom_type_scat_source
C C 0.0033 0.0016 'International Tables Vol C Tables 4.2.6.8 and 6.1.1.4'
H H 0.0000 0.0000 'International Tables Vol C Tables 4.2.6.8 and 6.1.1.4'
N N 0.0061 0.0033 'International Tables Vol C Tables 4.2.6.8 and 6.1.1.4'
O O 0.0106 0.0060 'International Tables Vol C Tables 4.2.6.8 and 6.1.1.4'
La La -0.2871 2.4523 'International Tables Vol C Tables 4.2.6.8 and 6.1.1.4'
Cl Cl 0.1484 0.1585 'International Tables Vol C Tables 4.2.6.8 and 6.1.1.4'

loop_
_geom_angle_atom_site_label_1
_geom_angle_atom_site_label_2
_geom_angle_atom_site_label_3
_geom_angle
_geom_angle_site_symmetry_1
_geom_angle_site_symmetry_3
_geom_angle_publ_flag
O3 La1 O1 123.1(4) . . ?
O3 La1 O2 71.8(4) . . ?
O1 La1 O2 144.7(4) . . ?
O3 La1 OW1 141.9(4) . . ?
O1 La1 OW1 77.2(4) . . ?
O2 La1 OW1 75.0(4) . . ?
O3 La1 OW3 81.6(4) . . ?
O1 La1 OW3 78.4(3) . . ?
O2 La1 OW3 72.4(4) . . ?
OW1 La1 OW3 70.9(4) . . ?
O3 La1 OW2 78.1(4) . . ?
O1 La1 OW2 143.8(4) . . ?
O2 La1 OW2 65.5(4) . . ?
OW1 La1 OW2 104.5(4) . . ?
OW3 La1 OW2 137.1(4) . . ?
O3 La1 O4 146.6(4) . . ?
O1 La1 O4 68.8(4) . . ?
O2 La1 O4 118.2(4) . . ?
OW1 La1 O4 67.6(4) . . ?
OW3 La1 O4 131.4(3) . . ?
OW2 La1 O4 78.4(4) . . ?
O3 La1 OW4 81.9(4) . . ?
O1 La1 OW4 79.9(4) . . ?
O2 La1 OW4 135.4(4) . . ?
OW1 La1 OW4 136.0(4) . . ?
OW3 La1 OW4 139.0(4) . . ?
OW2 La1 OW4 74.4(4) . . ?
O4 La1 OW4 69.2(4) . . ?
O3 La1 N1 61.1(3) . . ?
O1 La1 N1 62.1(3) . . ?
O2 La1 N1 122.4(4) . . ?
OW1 La1 N1 127.5(4) . . ?
OW3 La1 N1 69.8(3) . . ?
OW2 La1 N1 127.9(4) . . ?
O4 La1 N1 119.4(4) . . ?
OW4 La1 N1 69.4(4) . . ?
C1 O1 La1 126.7(9) . . ?
C1 O2 La1 132.4(10) 24_656 . ?
C7 O3 La1 126.2(9) . . ?
C7 O4 La1 133.3(11) 21_656 . ?
C6 N1 C2 117.0(14) . . ?
C6 N1 La1 122.3(10) . . ?
C2 N1 La1 120.6(9) . . ?
O2 C1 O1 123.4(15) 18_655 . ?
O2 C1 C2 120.3(14) 18_655 . ?
O1 C1 C2 116.3(13) . . ?
C3 C2 N1 122.2(14) . . ?
C3 C2 C1 124.0(14) . . ?
N1 C2 C1 113.7(13) . . ?
C4 C3 C2 119.5(15) . . ?
C3 C4 C5 121.0(16) . . ?
C6 C5 C4 115.7(14) . . ?
N1 C6 C5 124.5(15) . . ?
N1 C6 C7 112.8(14) . . ?
C5 C6 C7 122.7(13) . . ?
O4 C7 O3 122.5(14) 17_665 . ?
O4 C7 C6 121.2(14) 17_665 . ?
O3 C7 C6 116.2(12) . . ?

loop_
_geom_bond_atom_site_label_1
_geom_bond_atom_site_label_2
_geom_bond_distance
_geom_bond_site_symmetry_2
_geom_bond_publ_flag
La1 O3 2.477(10) . ?
La1 O1 2.480(10) . ?
La1 O2 2.561(10) . ?
La1 OW1 2.565(12) . ?
La1 OW3 2.565(10) . ?
La1 OW2 2.570(12) . ?
La1 O4 2.584(11) . ?
La1 OW4 2.594(11) . ?
La1 N1 2.598(13) . ?
O1 C1 1.292(19) . ?
O2 C1 1.236(18) 24_656 ?
O3 C7 1.288(19) . ?
O4 C7 1.255(17) 21_656 ?
N1 C6 1.332(17) . ?
N1 C2 1.377(19) . ?
C1 O2 1.236(18) 18_655 ?
C1 C2 1.49(2) . ?
C2 C3 1.37(2) . ?
C3 C4 1.35(2) . ?
C4 C5 1.41(2) . ?
C5 C6 1.40(2) . ?
C6 C7 1.48(2) . ?
C7 O4 1.255(17) 17_665 ?
Cl2 Cl4 2.36(3) . ?
